data_2227069
loop_
_publ_author_name
'Jin, Guojun'
'Lu, Yinghui'

_publ_section_title
;
 5,8-Dibromo-15,18-dimethoxy-2,11-dithia[3.3]paracyclophane
;
_journal_issue 8
_journal_name_full 'Acta Crystallographica Section E'
_journal_page_first o2144
_journal_paper_doi 10.1107/S1600536810029053
_journal_volume 66
_journal_year 2010
_chemical_formula_iupac 'C18 H18 Br2 O2 S2'
_chemical_formula_moiety 'C18 H18 Br2 O2 S2'
_chemical_formula_sum 'C18 H18 Br2 O2 S2'
_chemical_formula_weight 490.26
_chemical_name_systematic
;
1^2^,1^5^-dibromo-5^2^,5^5^-dimethoxy-2,7-dithia-1,5(1,4)-dibenzenaoctaphane
;
_space_group_IT_number 14
_symmetry_cell_setting monoclinic
_symmetry_space_group_name_Hall '-P 2yn'
_symmetry_space_group_name_H-M 'P 1 21/n 1'
_atom_sites_solution_hydrogens geom
_atom_sites_solution_primary direct
_atom_sites_solution_secondary difmap
_audit_creation_method SHELXL-97
_cell_angle_alpha 90.00
_cell_angle_beta 103.2400(10)
_cell_angle_gamma 90.00
_cell_formula_units_Z 4
_cell_length_a 8.9576(8)
_cell_length_b 16.2291(14)
_cell_length_c 13.0251(11)
_cell_measurement_reflns_used 3885
_cell_measurement_temperature 298(2)
_cell_measurement_theta_max 26.92
_cell_measurement_theta_min 2.51
_cell_volume 1843.2(3)
_computing_cell_refinement 'SAINT (Bruker, 1999)'
_computing_data_collection 'SMART (Bruker, 1997)'
_computing_data_reduction 'SAINT (Bruker, 1999)'
_computing_molecular_graphics 'SHELXTL (Sheldrick, 2008)'
_computing_publication_material 'SHELXL97 (Sheldrick, 2008)'
_computing_structure_refinement 'SHELXL97 (Sheldrick, 2008)'
_computing_structure_solution 'SHELXS97 (Sheldrick, 2008)'
_diffrn_ambient_temperature 298(2)
_diffrn_measured_fraction_theta_full 0.981
_diffrn_measured_fraction_theta_max 0.981
_diffrn_measurement_device_type 'Bruker SMART CCD area detector'
_diffrn_measurement_method 'phi and omega scans'
_diffrn_radiation_monochromator graphite
_diffrn_radiation_source 'fine-focus sealed tube'
_diffrn_radiation_type MoK\a
_diffrn_radiation_wavelength 0.71073
_diffrn_reflns_av_R_equivalents 0.1264
_diffrn_reflns_av_sigmaI/netI 0.0953
_diffrn_reflns_limit_h_max 11
_diffrn_reflns_limit_h_min -11
_diffrn_reflns_limit_k_max 21
_diffrn_reflns_limit_k_min -19
_diffrn_reflns_limit_l_max 17
_diffrn_reflns_limit_l_min -15
_diffrn_reflns_number 12800
_diffrn_reflns_theta_full 28.26
_diffrn_reflns_theta_max 28.26
_diffrn_reflns_theta_min 2.04
_exptl_absorpt_coefficient_mu 4.633
_exptl_absorpt_correction_type none
_exptl_crystal_colour colorless
_exptl_crystal_density_diffrn 1.767
_exptl_crystal_density_method 'not measured'
_exptl_crystal_description block
_exptl_crystal_F_000 976
_exptl_crystal_size_max 0.16
_exptl_crystal_size_mid 0.12
_exptl_crystal_size_min 0.10
_refine_diff_density_max 1.004
_refine_diff_density_min -1.272
_refine_ls_extinction_method none
_refine_ls_goodness_of_fit_ref 0.949
_refine_ls_hydrogen_treatment constr
_refine_ls_matrix_type full
_refine_ls_number_parameters 219
_refine_ls_number_reflns 4475
_refine_ls_number_restraints 0
_refine_ls_restrained_S_all 0.949
_refine_ls_R_factor_all 0.0871
_refine_ls_R_factor_gt 0.0592
_refine_ls_shift/su_max 0.001
_refine_ls_shift/su_mean 0.000
_refine_ls_structure_factor_coef Fsqd
_refine_ls_weighting_details 'w=1/[\s^2^(Fo^2^)+(0.0753P)^2^] where P=(Fo^2^+2Fc^2^)/3'
_refine_ls_weighting_scheme calc
_refine_ls_wR_factor_gt 0.1404
_refine_ls_wR_factor_ref 0.1507
_reflns_number_gt 2812
_reflns_number_total 4475
_reflns_threshold_expression >2sigma(I)
_cod_data_source_file si2274.cif
_cod_data_source_block I
_cod_original_sg_symbol_H-M 'P 21/n'
_cod_database_code 2227069
_cod_database_fobs_code 2227069

loop_
_symmetry_equiv_pos_as_xyz
'x, y, z'
'-x+1/2, y+1/2, -z+1/2'
'-x, -y, -z'
'x-1/2, -y-1/2, z-1/2'

loop_
_atom_site_type_symbol
_atom_site_label
_atom_site_fract_x
_atom_site_fract_y
_atom_site_fract_z
_atom_site_U_iso_or_equiv
_atom_site_adp_type
_atom_site_calc_flag
_atom_site_refinement_flags
_atom_site_occupancy
_atom_site_disorder_assembly
_atom_site_disorder_group
Br Br1 0.56512(6) 0.00221(3) 0.68306(4) 0.0672(2) Uani d . 1 . .
Br Br2 1.04343(6) 0.17844(3) 0.44267(4) 0.05796(19) Uani d . 1 . .
C C1 0.9651(5) 0.0721(2) 0.6001(3) 0.0383(9) Uani d . 1 . .
C C2 0.8556(5) 0.0352(2) 0.6428(3) 0.0414(9) Uani d . 1 . .
H H2 0.8858 -0.0067 0.6919 0.050 Uiso calc R 1 . .
C C3 0.7037(5) 0.0569(2) 0.6166(3) 0.0421(9) Uani d . 1 . .
C C4 0.6510(5) 0.1210(2) 0.5448(3) 0.0426(9) Uani d . 1 . .
C C5 0.7568(5) 0.1535(2) 0.4937(3) 0.0419(9) Uani d . 1 . .
H H5 0.7248 0.1924 0.4408 0.050 Uiso calc R 1 . .
C C6 0.9099(5) 0.1296(2) 0.5193(3) 0.0386(9) Uani d . 1 . .
C C7 1.1351(5) 0.0552(3) 0.6408(3) 0.0478(10) Uani d . 1 . .
H H7A 1.1921 0.1026 0.6250 0.057 Uiso calc R 1 . .
H H7B 1.1630 0.0085 0.6027 0.057 Uiso calc R 1 . .
C C8 1.2053(5) 0.1368(3) 0.8357(3) 0.0603(13) Uani d . 1 . .
H H8A 1.2330 0.1323 0.9120 0.072 Uiso calc R 1 . .
H H8B 1.2865 0.1669 0.8140 0.072 Uiso calc R 1 . .
C C9 1.0584(5) 0.1853(3) 0.8039(3) 0.0483(11) Uani d . 1 . .
C C10 0.9312(5) 0.1636(3) 0.8413(3) 0.0466(10) Uani d . 1 . .
C C11 0.7901(5) 0.1997(3) 0.7979(3) 0.0461(10) Uani d . 1 . .
H H11 0.7041 0.1842 0.8220 0.055 Uiso calc R 1 . .
C C12 0.7759(5) 0.2590(3) 0.7186(3) 0.0423(9) Uani d . 1 . .
C C13 0.9054(5) 0.2850(3) 0.6891(3) 0.0447(10) Uani d . 1 . .
C C14 1.0460(5) 0.2476(3) 0.7292(3) 0.0480(10) Uani d . 1 . .
H H14 1.1321 0.2642 0.7061 0.058 Uiso calc R 1 . .
C C15 0.6193(5) 0.2917(3) 0.6623(4) 0.0519(11) Uani d . 1 . .
H H15A 0.6279 0.3141 0.5948 0.062 Uiso calc R 1 . .
H H15B 0.5928 0.3368 0.7035 0.062 Uiso calc R 1 . .
C C16 0.4926(5) 0.1575(3) 0.5276(4) 0.0531(11) Uani d . 1 . .
H H16A 0.4179 0.1132 0.5143 0.064 Uiso calc R 1 . .
H H16B 0.4745 0.1922 0.4654 0.064 Uiso calc R 1 . .
C C17 0.8336(7) 0.0803(4) 0.9594(4) 0.0767(16) Uani d . 1 . .
H H17A 0.7924 0.1276 0.9874 0.115 Uiso calc R 1 . .
H H17B 0.8688 0.0411 1.0149 0.115 Uiso calc R 1 . .
H H17C 0.7553 0.0555 0.9054 0.115 Uiso calc R 1 . .
C C18 1.0126(6) 0.3817(3) 0.5888(4) 0.0703(14) Uani d . 1 . .
H H18A 1.0703 0.4095 0.6503 0.106 Uiso calc R 1 . .
H H18B 0.9807 0.4208 0.5328 0.106 Uiso calc R 1 . .
H H18C 1.0756 0.3402 0.5673 0.106 Uiso calc R 1 . .
O O1 0.9536(4) 0.1039(2) 0.9173(2) 0.0666(9) Uani d . 1 . .
O O2 0.8860(4) 0.34533(19) 0.6119(2) 0.0584(8) Uani d . 1 . .
S S1 1.19297(14) 0.03433(8) 0.77929(9) 0.0601(3) Uani d . 1 . .
S S2 0.46307(13) 0.21831(8) 0.63885(10) 0.0559(3) Uani d . 1 . .

loop_
_atom_site_aniso_label
_atom_site_aniso_U_11
_atom_site_aniso_U_22
_atom_site_aniso_U_33
_atom_site_aniso_U_12
_atom_site_aniso_U_13
_atom_site_aniso_U_23
Br1 0.0566(3) 0.0782(4) 0.0670(4) -0.0235(2) 0.0142(3) 0.0087(2)
Br2 0.0558(3) 0.0679(3) 0.0542(3) -0.0029(2) 0.0209(2) 0.0073(2)
C1 0.038(2) 0.041(2) 0.0332(19) 0.0023(16) 0.0015(15) -0.0064(16)
C2 0.046(2) 0.039(2) 0.036(2) -0.0006(18) 0.0028(17) 0.0016(17)
C3 0.043(2) 0.046(2) 0.036(2) -0.0103(18) 0.0058(17) -0.0035(17)
C4 0.039(2) 0.048(2) 0.035(2) -0.0046(18) -0.0025(16) -0.0061(17)
C5 0.045(2) 0.050(2) 0.0287(19) -0.0017(18) 0.0036(16) 0.0002(17)
C6 0.041(2) 0.045(2) 0.0292(18) -0.0044(17) 0.0055(16) -0.0023(16)
C7 0.043(2) 0.059(3) 0.040(2) 0.005(2) 0.0048(18) -0.0066(19)
C8 0.041(3) 0.097(4) 0.036(2) 0.002(2) -0.0063(18) -0.010(2)
C9 0.036(2) 0.072(3) 0.032(2) -0.005(2) -0.0033(17) -0.018(2)
C10 0.049(3) 0.064(3) 0.0253(19) 0.000(2) 0.0041(17) -0.0072(18)
C11 0.037(2) 0.064(3) 0.039(2) -0.0033(19) 0.0114(17) -0.0076(19)
C12 0.036(2) 0.051(2) 0.038(2) -0.0044(18) 0.0059(16) -0.0099(18)
C13 0.043(2) 0.054(2) 0.034(2) -0.0112(19) 0.0024(17) -0.0136(18)
C14 0.037(2) 0.068(3) 0.037(2) -0.011(2) 0.0034(16) -0.018(2)
C15 0.040(2) 0.059(3) 0.056(3) -0.003(2) 0.010(2) 0.002(2)
C16 0.032(2) 0.072(3) 0.050(2) -0.003(2) -0.0010(18) -0.001(2)
C17 0.077(4) 0.100(4) 0.054(3) 0.002(3) 0.017(3) 0.027(3)
C18 0.068(3) 0.069(3) 0.072(3) -0.023(3) 0.014(3) -0.004(3)
O1 0.055(2) 0.102(3) 0.0419(17) 0.0117(19) 0.0104(15) 0.0129(17)
O2 0.056(2) 0.0589(18) 0.058(2) -0.0108(16) 0.0077(15) 0.0047(15)
S1 0.0459(7) 0.0797(8) 0.0499(7) 0.0193(6) 0.0010(5) 0.0161(6)
S2 0.0312(6) 0.0714(8) 0.0654(8) -0.0008(5) 0.0113(5) -0.0028(6)

loop_
_atom_type_symbol
_atom_type_description
_atom_type_scat_dispersion_real
_atom_type_scat_dispersion_imag
_atom_type_scat_source
C C 0.0033 0.0016 'International Tables Vol C Tables 4.2.6.8 and 6.1.1.4'
H H 0.0000 0.0000 'International Tables Vol C Tables 4.2.6.8 and 6.1.1.4'
O O 0.0106 0.0060 'International Tables Vol C Tables 4.2.6.8 and 6.1.1.4'
S S 0.1246 0.1234 'International Tables Vol C Tables 4.2.6.8 and 6.1.1.4'
Br Br -0.2901 2.4595 'International Tables Vol C Tables 4.2.6.8 and 6.1.1.4'

loop_
_geom_angle_atom_site_label_1
_geom_angle_atom_site_label_2
_geom_angle_atom_site_label_3
_geom_angle_site_symmetry_1
_geom_angle_site_symmetry_3
_geom_angle
_geom_angle_publ_flag
C2 C1 C6 . . 115.5(4) ?
C2 C1 C7 . . 122.2(4) ?
C6 C1 C7 . . 122.2(4) ?
C3 C2 C1 . . 123.3(4) ?
C3 C2 H2 . . 118.4 ?
C1 C2 H2 . . 118.4 ?
C2 C3 C4 . . 121.2(4) ?
C2 C3 Br1 . . 119.0(3) ?
C4 C3 Br1 . . 119.8(3) ?
C5 C4 C3 . . 116.1(4) ?
C5 C4 C16 . . 120.4(4) ?
C3 C4 C16 . . 123.4(4) ?
C4 C5 C6 . . 121.7(4) ?
C4 C5 H5 . . 119.1 ?
C6 C5 H5 . . 119.1 ?
C5 C6 C1 . . 121.5(4) ?
C5 C6 Br2 . . 117.6(3) ?
C1 C6 Br2 . . 120.9(3) ?
C1 C7 S1 . . 114.9(3) ?
C1 C7 H7A . . 108.5 ?
S1 C7 H7A . . 108.5 ?
C1 C7 H7B . . 108.5 ?
S1 C7 H7B . . 108.5 ?
H7A C7 H7B . . 107.5 ?
C9 C8 S1 . . 113.5(3) ?
C9 C8 H8A . . 108.9 ?
S1 C8 H8A . . 108.9 ?
C9 C8 H8B . . 108.9 ?
S1 C8 H8B . . 108.9 ?
H8A C8 H8B . . 107.7 ?
C10 C9 C14 . . 119.4(4) ?
C10 C9 C8 . . 120.5(4) ?
C14 C9 C8 . . 119.8(4) ?
O1 C10 C9 . . 116.0(4) ?
O1 C10 C11 . . 124.2(4) ?
C9 C10 C11 . . 119.7(4) ?
C10 C11 C12 . . 120.7(4) ?
C10 C11 H11 . . 119.6 ?
C12 C11 H11 . . 119.6 ?
C13 C12 C11 . . 118.7(4) ?
C13 C12 C15 . . 120.3(4) ?
C11 C12 C15 . . 120.9(4) ?
C12 C13 O2 . . 116.6(4) ?
C12 C13 C14 . . 120.9(4) ?
O2 C13 C14 . . 122.3(4) ?
C13 C14 C9 . . 120.1(4) ?
C13 C14 H14 . . 119.9 ?
C9 C14 H14 . . 119.9 ?
C12 C15 S2 . . 116.4(3) ?
C12 C15 H15A . . 108.2 ?
S2 C15 H15A . . 108.2 ?
C12 C15 H15B . . 108.2 ?
S2 C15 H15B . . 108.2 ?
H15A C15 H15B . . 107.3 ?
C4 C16 S2 . . 113.5(3) ?
C4 C16 H16A . . 108.9 ?
S2 C16 H16A . . 108.9 ?
C4 C16 H16B . . 108.9 ?
S2 C16 H16B . . 108.9 ?
H16A C16 H16B . . 107.7 ?
O1 C17 H17A . . 109.5 ?
O1 C17 H17B . . 109.5 ?
H17A C17 H17B . . 109.5 ?
O1 C17 H17C . . 109.5 ?
H17A C17 H17C . . 109.5 ?
H17B C17 H17C . . 109.5 ?
O2 C18 H18A . . 109.5 ?
O2 C18 H18B . . 109.5 ?
H18A C18 H18B . . 109.5 ?
O2 C18 H18C . . 109.5 ?
H18A C18 H18C . . 109.5 ?
H18B C18 H18C . . 109.5 ?
C10 O1 C17 . . 119.3(4) ?
C18 O2 C13 . . 119.4(4) ?
C7 S1 C8 . . 102.2(2) ?
C15 S2 C16 . . 104.1(2) ?

loop_
_geom_bond_atom_site_label_1
_geom_bond_atom_site_label_2
_geom_bond_site_symmetry_2
_geom_bond_distance
_geom_bond_publ_flag
Br1 C3 . 1.889(4) ?
Br2 C6 . 1.898(4) ?
C1 C2 . 1.372(6) ?
C1 C6 . 1.408(5) ?
C1 C7 . 1.518(6) ?
C2 C3 . 1.371(6) ?
C2 H2 . 0.9300 ?
C3 C4 . 1.407(5) ?
C4 C5 . 1.382(6) ?
C4 C16 . 1.506(6) ?
C5 C6 . 1.390(6) ?
C5 H5 . 0.9300 ?
C7 S1 . 1.792(4) ?
C7 H7A . 0.9700 ?
C7 H7B . 0.9700 ?
C8 C9 . 1.508(6) ?
C8 S1 . 1.812(5) ?
C8 H8A . 0.9700 ?
C8 H8B . 0.9700 ?
C9 C10 . 1.384(6) ?
C9 C14 . 1.389(6) ?
C10 O1 . 1.368(5) ?
C10 C11 . 1.390(6) ?
C11 C12 . 1.397(6) ?
C11 H11 . 0.9300 ?
C12 C13 . 1.369(6) ?
C12 C15 . 1.521(6) ?
C13 O2 . 1.386(5) ?
C13 C14 . 1.388(6) ?
C14 H14 . 0.9300 ?
C15 S2 . 1.809(4) ?
C15 H15A . 0.9700 ?
C15 H15B . 0.9700 ?
C16 S2 . 1.822(5) ?
C16 H16A . 0.9700 ?
C16 H16B . 0.9700 ?
C17 O1 . 1.369(6) ?
C17 H17A . 0.9600 ?
C17 H17B . 0.9600 ?
C17 H17C . 0.9600 ?
C18 O2 . 1.372(6) ?
C18 H18A . 0.9600 ?
C18 H18B . 0.9600 ?
C18 H18C . 0.9600 ?

loop_
_geom_torsion_atom_site_label_1
_geom_torsion_atom_site_label_2
_geom_torsion_atom_site_label_3
_geom_torsion_atom_site_label_4
_geom_torsion_site_symmetry_1
_geom_torsion_site_symmetry_2
_geom_torsion_site_symmetry_3
_geom_torsion_site_symmetry_4
_geom_torsion
_geom_torsion_publ_flag
C6 C1 C2 C3 . . . . -5.6(6) ?
C7 C1 C2 C3 . . . . 171.5(4) ?
C1 C2 C3 C4 . . . . -1.6(6) ?
C1 C2 C3 Br1 . . . . -179.0(3) ?
C2 C3 C4 C5 . . . . 7.4(6) ?
Br1 C3 C4 C5 . . . . -175.2(3) ?
C2 C3 C4 C16 . . . . -168.8(4) ?
Br1 C3 C4 C16 . . . . 8.6(5) ?
C3 C4 C5 C6 . . . . -6.0(6) ?
C16 C4 C5 C6 . . . . 170.4(4) ?
C4 C5 C6 C1 . . . . -1.2(6) ?
C4 C5 C6 Br2 . . . . 179.7(3) ?
C2 C1 C6 C5 . . . . 7.0(5) ?
C7 C1 C6 C5 . . . . -170.2(4) ?
C2 C1 C6 Br2 . . . . -174.0(3) ?
C7 C1 C6 Br2 . . . . 8.8(5) ?
C2 C1 C7 S1 . . . . -32.5(5) ?
C6 C1 C7 S1 . . . . 144.4(3) ?
S1 C8 C9 C10 . . . . 69.9(5) ?
S1 C8 C9 C14 . . . . -104.4(4) ?
C14 C9 C10 O1 . . . . -177.8(4) ?
C8 C9 C10 O1 . . . . 7.9(6) ?
C14 C9 C10 C11 . . . . 5.1(6) ?
C8 C9 C10 C11 . . . . -169.2(4) ?
O1 C10 C11 C12 . . . . -178.4(4) ?
C9 C10 C11 C12 . . . . -1.5(6) ?
C10 C11 C12 C13 . . . . -4.2(6) ?
C10 C11 C12 C15 . . . . 173.1(4) ?
C11 C12 C13 O2 . . . . -178.4(4) ?
C15 C12 C13 O2 . . . . 4.2(5) ?
C11 C12 C13 C14 . . . . 6.4(6) ?
C15 C12 C13 C14 . . . . -171.0(4) ?
C12 C13 C14 C9 . . . . -2.8(6) ?
O2 C13 C14 C9 . . . . -177.7(3) ?
C10 C9 C14 C13 . . . . -3.0(6) ?
C8 C9 C14 C13 . . . . 171.4(4) ?
C13 C12 C15 S2 . . . . 141.2(3) ?
C11 C12 C15 S2 . . . . -36.0(5) ?
C5 C4 C16 S2 . . . . -105.9(4) ?
C3 C4 C16 S2 . . . . 70.2(5) ?
C9 C10 O1 C17 . . . . 178.9(4) ?
C11 C10 O1 C17 . . . . -4.1(7) ?
C12 C13 O2 C18 . . . . 171.4(4) ?
C14 C13 O2 C18 . . . . -13.5(6) ?
C1 C7 S1 C8 . . . . -80.3(4) ?
C9 C8 S1 C7 . . . . 56.6(4) ?
C12 C15 S2 C16 . . . . -76.7(4) ?
C4 C16 S2 C15 . . . . 53.5(4) ?

loop_
_cod_related_entry_id
_cod_related_entry_database
_cod_related_entry_code
1 ChemSpider 24745627
